data_7050061
loop_
_publ_author_name
'Yan, Yun-Xing'
'Tao, Xu-Tang'
'Sun, Yuan-Hong'
'Wang, Chuan-Kui'
'Xu, Gui-Bao'
'Yu, Wen-Tao'
'Zhao, Hua-Ping'
'Yang, Jia-Xiang'
'Yu, Xiao-Qiang'
'Wu, Yong-Zhong'
'Zhao, Xian'
'Jiang, Min-Hua'

_publ_section_title
;
 Structures and nonlinear optical properties of new symmetrical
 two-photon photopolymerization initiators
;
_journal_issue 3
_journal_name_full 'New Journal of Chemistry'
_journal_page_first 479
_journal_paper_doi 10.1039/b415354e
_journal_volume 29
_journal_year 2005
_chemical_formula_moiety 'C48 H36 N2 O2'
_chemical_formula_sum 'C48 H36 N2 O2'
_chemical_formula_weight 672.79
_chemical_name_systematic
;
?
;
_space_group_IT_number 7
_symmetry_cell_setting monoclinic
_symmetry_space_group_name_Hall 'P -2yc'
_symmetry_space_group_name_H-M 'P 1 c 1'
_atom_sites_solution_hydrogens geom
_atom_sites_solution_primary direct
_atom_sites_solution_secondary difmap
_audit_creation_method SHELXTL
_cell_angle_alpha 90.000(5)
_cell_angle_beta 97.797(5)
_cell_angle_gamma 90.000(5)
_cell_formula_units_Z 2
_cell_length_a 8.777(5)
_cell_length_b 21.279(5)
_cell_length_c 9.934(5)
_cell_measurement_reflns_used 40
_cell_measurement_temperature 293(2)
_cell_measurement_theta_max 12.12
_cell_measurement_theta_min 5.09
_cell_volume 1838.2(15)
_computing_cell_refinement XSCANS(Bruker,1996)
_computing_data_collection XSCANS(Bruker,1996)
_computing_data_reduction SHELXTL(Bruker,1997)
_computing_molecular_graphics SHELXTL(Bruker,1997)
_computing_structure_refinement SHELXTL(Bruker,1997)
_computing_structure_solution SHELXTL(Bruker,1997)
_diffrn_ambient_temperature 293(2)
_diffrn_measured_fraction_theta_full 0.999
_diffrn_measured_fraction_theta_max 0.999
_diffrn_measurement_device_type 'Bruker P4'
_diffrn_measurement_method /w
_diffrn_radiation_monochromator graphite
_diffrn_radiation_source 'fine-focus sealed tube'
_diffrn_radiation_type MoK\a
_diffrn_radiation_wavelength 0.71069
_diffrn_reflns_av_R_equivalents 0.0354
_diffrn_reflns_av_sigmaI/netI 0.1025
_diffrn_reflns_limit_h_max 1
_diffrn_reflns_limit_h_min -10
_diffrn_reflns_limit_k_max 1
_diffrn_reflns_limit_k_min -25
_diffrn_reflns_limit_l_max 11
_diffrn_reflns_limit_l_min -11
_diffrn_reflns_number 4161
_diffrn_reflns_theta_full 25.00
_diffrn_reflns_theta_max 25.00
_diffrn_reflns_theta_min 2.28
_diffrn_standards_decay_% 0.3
_diffrn_standards_interval_count 3
_diffrn_standards_number 97
_exptl_absorpt_coefficient_mu 0.074
_exptl_absorpt_correction_T_max 0.965
_exptl_absorpt_correction_T_min 0.903
_exptl_absorpt_correction_type psi-scan
_exptl_absorpt_process_details XSCANS(Bruker,1996)
_exptl_crystal_colour yellow
_exptl_crystal_density_diffrn 1.216
_exptl_crystal_density_method 'not measured'
_exptl_crystal_description prism
_exptl_crystal_F_000 708
_exptl_crystal_size_max 0.30
_exptl_crystal_size_mid 0.20
_exptl_crystal_size_min 0.15
_refine_diff_density_max 0.276
_refine_diff_density_min -0.150
_refine_diff_density_rms 0.039
_refine_ls_abs_structure_details 'Flack H D (1983), Acta Cryst. A39, 876-881'
_refine_ls_abs_structure_Flack 0(4)
_refine_ls_extinction_coef 0.0133(15)
_refine_ls_extinction_expression Fc^*^=kFc[1+0.001xFc^2^\l^3^/sin(2\q)]^-1/4^
_refine_ls_extinction_method SHELXL
_refine_ls_goodness_of_fit_ref 0.939
_refine_ls_hydrogen_treatment mixed
_refine_ls_matrix_type full
_refine_ls_number_parameters 422
_refine_ls_number_reflns 3936
_refine_ls_number_restraints 56
_refine_ls_restrained_S_all 0.970
_refine_ls_R_factor_all 0.1660
_refine_ls_R_factor_gt 0.0648
_refine_ls_shift/su_max 0.000
_refine_ls_shift/su_mean 0.000
_refine_ls_structure_factor_coef Fsqd
_refine_ls_weighting_details 'calc w=1/[\s^2^(Fo^2^)+(0.0602P)^2^+0.0000P] where P=(Fo^2^+2Fc^2^)/3'
_refine_ls_weighting_scheme calc
_refine_ls_wR_factor_gt 0.1199
_refine_ls_wR_factor_ref 0.1573
_reflns_number_gt 1720
_reflns_number_total 3936
_reflns_threshold_expression >2sigma(I)
_cod_data_source_file b415354e.txt
_cod_data_source_block 0342
_cod_depositor_comments
;
The following automatic conversions were performed:
'_symmetry_cell_setting' value 'Monoclinic' changed to 'monoclinic'
according to '/home/saulius/struct/CIF-dictionaries/cif_core.dic'
dictionary named 'cif_core.dic' version 2.4.1 from 2010-06-29.

Automatic conversion script
Id: cif_fix_enum 1527 2010-12-29 10:47:43Z saulius 

The following automatic conversions were performed:

'_exptl_absorpt_correction_type' tag value 'psi-scans' was replaced
with 'psi-scan' value.

Automatic conversion script
Id: cif_fix_values 1646 2011-03-28 12:23:43Z adriana 
;
_cod_original_sg_symbol_H-M Pc
_cod_database_code 7050061

loop_
_symmetry_equiv_pos_as_xyz
'x, y, z'
'x, -y, z+1/2'

loop_
_atom_site_label
_atom_site_type_symbol
_atom_site_fract_x
_atom_site_fract_y
_atom_site_fract_z
_atom_site_U_iso_or_equiv
_atom_site_adp_type
_atom_site_occupancy
_atom_site_symmetry_multiplicity
_atom_site_calc_flag
_atom_site_refinement_flags
_atom_site_disorder_assembly
_atom_site_disorder_group
C1 C 0.9469(9) 0.8948(2) 0.6001(5) 0.079(3) Uani 1 1 d G . .
C2 C 0.8281(7) 0.9144(3) 0.6695(7) 0.095(4) Uani 1 1 d G . .
H2A H 0.7343 0.8934 0.6570 0.114 Uiso 1 1 calc R . .
C3 C 0.8494(9) 0.9653(3) 0.7577(6) 0.113(4) Uani 1 1 d GU . .
H3A H 0.7699 0.9784 0.8042 0.136 Uiso 1 1 calc R . .
C4 C 0.9896(10) 0.9967(3) 0.7765(6) 0.120(4) Uani 1 1 d GU . .
H4A H 1.0039 1.0307 0.8355 0.144 Uiso 1 1 calc R . .
C5 C 1.1084(8) 0.9771(3) 0.7070(7) 0.122(4) Uani 1 1 d GU . .
H5A H 1.2022 0.9981 0.7196 0.146 Uiso 1 1 calc R . .
C6 C 1.0871(7) 0.9262(3) 0.6189(6) 0.079(3) Uani 1 1 d GU . .
C7 C 1.1811(9) 0.8987(3) 0.5271(6) 0.086(3) Uani 1 1 d GU . .
C8 C 1.3284(8) 0.9096(3) 0.4957(8) 0.119(4) Uani 1 1 d GU . .
H8A H 1.3901 0.9401 0.5426 0.142 Uiso 1 1 calc R . .
C9 C 1.3835(7) 0.8748(4) 0.3941(9) 0.135(5) Uani 1 1 d GU . .
H9A H 1.4820 0.8821 0.3730 0.162 Uiso 1 1 calc R . .
C10 C 1.2913(10) 0.8291(3) 0.3239(7) 0.111(4) Uani 1 1 d GU . .
H10A H 1.3281 0.8059 0.2559 0.133 Uiso 1 1 calc R . .
C11 C 1.1440(9) 0.8182(3) 0.3553(7) 0.090(3) Uani 1 1 d GU . .
H11A H 1.0823 0.7877 0.3084 0.107 Uiso 1 1 calc R . .
C12 C 1.0889(6) 0.8530(3) 0.4569(7) 0.075(3) Uani 1 1 d G . .
C13 C 0.8296(10) 0.8066(3) 0.4630(8) 0.052(2) Uani 1 1 d . . .
C14 C 0.7742(10) 0.7989(3) 0.3271(8) 0.060(2) Uani 1 1 d . . .
H14A H 0.8158 0.8226 0.2623 0.072 Uiso 1 1 calc R . .
C15 C 0.6581(10) 0.7566(3) 0.2864(8) 0.058(2) Uani 1 1 d . . .
H15A H 0.6217 0.7519 0.1945 0.069 Uiso 1 1 calc R . .
C16 C 0.5952(9) 0.7208(3) 0.3824(7) 0.051(2) Uani 1 1 d . . .
C17 C 0.6508(11) 0.7286(4) 0.5176(8) 0.062(2) Uani 1 1 d . . .
H17A H 0.6090 0.7053 0.5830 0.075 Uiso 1 1 calc R . .
C18 C 0.7683(11) 0.7706(4) 0.5569(8) 0.065(3) Uani 1 1 d . . .
H18A H 0.8065 0.7746 0.6486 0.078 Uiso 1 1 calc R . .
C19 C 0.4727(10) 0.6747(3) 0.3440(8) 0.058(2) Uani 1 1 d . . .
H19A H 0.4039 0.6673 0.4057 0.069 Uiso 1 1 calc R . .
C20 C 0.4519(10) 0.6424(4) 0.2273(8) 0.059(2) Uani 1 1 d . . .
H20A H 0.5189 0.6513 0.1649 0.071 Uiso 1 1 calc R . .
C21 C 0.3349(10) 0.5945(3) 0.1878(7) 0.051(2) Uani 1 1 d . . .
C22 C 0.3689(10) 0.5420(4) 0.1127(8) 0.058(2) Uani 1 1 d . . .
C23 C 0.2624(12) 0.4953(4) 0.0843(8) 0.063(2) Uani 1 1 d . . .
H23A H 0.2885 0.4600 0.0371 0.076 Uiso 1 1 calc R . .
C24 C 0.1182(11) 0.4986(4) 0.1230(9) 0.061(2) Uani 1 1 d . . .
C25 C 0.0778(11) 0.5527(4) 0.1913(9) 0.066(3) Uani 1 1 d . . .
C26 C 0.1849(10) 0.5996(4) 0.2234(8) 0.061(2) Uani 1 1 d . . .
H26A H 0.1579 0.6351 0.2692 0.073 Uiso 1 1 calc R . .
C27 C -0.1311(11) 0.6126(5) 0.2518(10) 0.101(3) Uani 1 1 d . . .
H27A H -0.2331 0.6066 0.2742 0.151 Uiso 1 1 calc R . .
H27B H -0.1350 0.6395 0.1738 0.151 Uiso 1 1 calc R . .
H27C H -0.0678 0.6316 0.3273 0.151 Uiso 1 1 calc R . .
C28 C 0.5576(13) 0.4922(5) -0.0039(13) 0.129(4) Uani 1 1 d . . .
H28A H 0.6617 0.4977 -0.0214 0.194 Uiso 1 1 calc R . .
H28B H 0.4901 0.4917 -0.0884 0.194 Uiso 1 1 calc R . .
H28C H 0.5488 0.4532 0.0430 0.194 Uiso 1 1 calc R . .
C29 C 0.0042(12) 0.4482(4) 0.0934(9) 0.084(3) Uani 1 1 d . . .
H29A H -0.0950 0.4607 0.0589 0.100 Uiso 1 1 calc R . .
C30 C 0.0268(11) 0.3868(4) 0.1106(9) 0.077(3) Uani 1 1 d . . .
H30A H -0.0554 0.3614 0.0756 0.092 Uiso 1 1 calc R . .
C31 C 0.1640(10) 0.3530(3) 0.1775(8) 0.056(2) Uani 1 1 d . . .
C32 C 0.1897(11) 0.2931(4) 0.1343(8) 0.069(3) Uani 1 1 d . . .
H32A H 0.1229 0.2761 0.0629 0.083 Uiso 1 1 calc R . .
C33 C 0.3110(11) 0.2574(4) 0.1935(8) 0.072(3) Uani 1 1 d . . .
H33A H 0.3303 0.2179 0.1594 0.086 Uiso 1 1 calc R . .
C34 C 0.4046(10) 0.2818(4) 0.3059(8) 0.061(2) Uani 1 1 d . . .
C35 C 0.3814(11) 0.3423(4) 0.3497(8) 0.068(3) Uani 1 1 d . . .
H35A H 0.4468 0.3592 0.4222 0.082 Uiso 1 1 calc R . .
C36 C 0.2622(11) 0.3772(4) 0.2861(8) 0.069(3) Uani 1 1 d . . .
H36A H 0.2467 0.4178 0.3162 0.083 Uiso 1 1 calc R . .
C37 C 0.5209(8) 0.1842(2) 0.4146(5) 0.063(3) Uani 1 1 d G . .
C38 C 0.3925(6) 0.1463(3) 0.4182(6) 0.090(3) Uani 1 1 d G . .
H38A H 0.2954 0.1611 0.3834 0.108 Uiso 1 1 calc R . .
C39 C 0.4092(8) 0.0864(3) 0.4738(7) 0.108(4) Uani 1 1 d G . .
H39A H 0.3233 0.0610 0.4762 0.130 Uiso 1 1 calc R . .
C40 C 0.5543(10) 0.0643(2) 0.5258(7) 0.111(4) Uani 1 1 d G . .
H40A H 0.5655 0.0242 0.5630 0.133 Uiso 1 1 calc R . .
C41 C 0.6828(7) 0.1021(3) 0.5222(6) 0.086(3) Uani 1 1 d G . .
H41A H 0.7799 0.0873 0.5570 0.103 Uiso 1 1 calc R . .
C42 C 0.6661(6) 0.1621(3) 0.4666(6) 0.069(3) Uani 1 1 d G . .
C43 C 0.7685(8) 0.2128(3) 0.4542(6) 0.069(3) Uani 1 1 d G . .
C44 C 0.9269(8) 0.2192(3) 0.4860(5) 0.085(3) Uani 1 1 d G . .
H44A H 0.9858 0.1855 0.5229 0.103 Uiso 1 1 calc R . .
C45 C 0.9974(6) 0.2759(4) 0.4625(6) 0.101(4) Uani 1 1 d G . .
H45A H 1.1034 0.2801 0.4838 0.121 Uiso 1 1 calc R . .
C46 C 0.9094(10) 0.3263(3) 0.4073(6) 0.090(3) Uani 1 1 d G . .
H46A H 0.9565 0.3642 0.3916 0.108 Uiso 1 1 calc R . .
C47 C 0.7509(9) 0.3200(3) 0.3756(5) 0.074(3) Uani 1 1 d G . .
H47A H 0.6920 0.3537 0.3387 0.089 Uiso 1 1 calc R . .
C48 C 0.6805(6) 0.2632(4) 0.3990(6) 0.061(2) Uani 1 1 d G . .
N1 N 0.9483(8) 0.8496(3) 0.5024(6) 0.061(2) Uani 1 1 d . . .
N2 N 0.5304(9) 0.2459(3) 0.3708(7) 0.066(2) Uani 1 1 d . . .
O1 O 0.5169(7) 0.5424(3) 0.0774(6) 0.0700(17) Uani 1 1 d . . .
O2 O -0.0678(8) 0.5534(3) 0.2222(8) 0.103(2) Uani 1 1 d . . .

loop_
_atom_site_aniso_label
_atom_site_aniso_U_11
_atom_site_aniso_U_22
_atom_site_aniso_U_33
_atom_site_aniso_U_23
_atom_site_aniso_U_13
_atom_site_aniso_U_12
C1 0.119(10) 0.054(6) 0.053(6) 0.002(5) -0.035(6) -0.002(7)
C2 0.167(12) 0.056(6) 0.057(6) -0.021(5) -0.001(7) 0.000(8)
C3 0.149(9) 0.099(7) 0.090(6) -0.008(6) 0.010(6) -0.007(7)
C4 0.155(9) 0.090(6) 0.104(7) -0.008(6) -0.018(7) -0.023(7)
C5 0.142(9) 0.092(7) 0.116(7) 0.013(6) -0.039(7) -0.023(7)
C6 0.097(7) 0.053(5) 0.073(6) 0.002(4) -0.039(5) -0.009(5)
C7 0.069(6) 0.069(6) 0.113(7) 0.047(5) -0.018(6) -0.015(5)
C8 0.101(8) 0.092(7) 0.156(8) 0.043(6) -0.008(7) -0.027(6)
C9 0.105(8) 0.132(8) 0.165(9) 0.043(7) 0.011(7) 0.000(7)
C10 0.088(7) 0.111(7) 0.134(7) 0.029(6) 0.019(7) 0.012(7)
C11 0.081(7) 0.081(6) 0.109(7) 0.035(5) 0.020(6) 0.002(6)
C12 0.066(7) 0.056(6) 0.094(7) 0.026(5) -0.026(7) 0.000(6)
C13 0.060(6) 0.043(5) 0.052(5) 0.005(4) 0.000(5) -0.007(5)
C14 0.072(7) 0.063(5) 0.044(5) 0.007(4) 0.003(5) -0.014(5)
C15 0.072(6) 0.064(5) 0.035(4) 0.005(4) 0.001(4) -0.023(5)
C16 0.052(5) 0.056(5) 0.044(5) -0.007(4) 0.003(4) -0.001(5)
C17 0.075(7) 0.056(6) 0.057(6) -0.007(4) 0.009(5) -0.008(5)
C18 0.092(7) 0.054(5) 0.047(5) 0.004(4) 0.001(5) -0.014(6)
C19 0.062(6) 0.057(5) 0.056(5) 0.000(4) 0.011(5) -0.012(5)
C20 0.071(6) 0.058(5) 0.046(5) 0.001(4) 0.002(5) -0.014(5)
C21 0.059(6) 0.040(5) 0.049(5) -0.002(4) -0.012(5) -0.002(5)
C22 0.059(7) 0.052(6) 0.060(6) 0.012(5) 0.000(5) 0.011(5)
C23 0.072(7) 0.050(5) 0.062(5) -0.006(4) -0.013(5) -0.006(5)
C24 0.048(6) 0.053(6) 0.078(6) 0.004(5) -0.009(5) -0.006(5)
C25 0.048(7) 0.065(7) 0.082(7) -0.001(5) -0.006(6) -0.009(6)
C26 0.058(6) 0.054(5) 0.068(6) -0.008(4) 0.002(5) -0.001(5)
C27 0.081(8) 0.111(8) 0.113(8) 0.004(7) 0.022(7) 0.018(7)
C28 0.105(9) 0.105(8) 0.182(11) -0.064(9) 0.035(9) 0.012(8)
C29 0.079(7) 0.061(6) 0.102(7) 0.008(6) -0.021(6) -0.008(6)
C30 0.074(7) 0.067(6) 0.081(6) -0.003(5) -0.022(6) -0.023(6)
C31 0.064(6) 0.047(5) 0.055(5) -0.008(4) -0.001(5) -0.003(5)
C32 0.085(8) 0.064(6) 0.054(5) -0.006(5) -0.002(5) -0.020(6)
C33 0.090(7) 0.061(6) 0.062(6) -0.021(5) 0.008(6) -0.015(6)
C34 0.066(6) 0.058(6) 0.057(5) 0.000(5) -0.001(5) -0.004(5)
C35 0.096(8) 0.057(6) 0.049(5) -0.011(4) 0.000(5) -0.018(6)
C36 0.092(7) 0.056(5) 0.054(5) -0.006(5) -0.012(5) -0.023(6)
C37 0.071(7) 0.047(5) 0.070(6) 0.002(5) 0.007(6) -0.010(6)
C38 0.117(10) 0.061(6) 0.090(7) 0.008(6) 0.005(7) -0.011(7)
C39 0.115(10) 0.069(7) 0.132(9) 0.005(6) -0.017(8) -0.030(7)
C40 0.130(11) 0.073(7) 0.118(8) 0.015(6) -0.027(8) -0.022(8)
C41 0.095(9) 0.069(7) 0.091(7) -0.017(6) 0.003(7) 0.008(7)
C42 0.090(8) 0.048(6) 0.067(6) -0.007(5) 0.007(6) 0.008(6)
C43 0.069(7) 0.094(7) 0.044(5) -0.024(5) 0.005(5) -0.010(7)
C44 0.084(9) 0.108(9) 0.064(6) -0.007(6) 0.012(6) 0.010(7)
C45 0.073(8) 0.142(10) 0.090(8) -0.018(8) 0.017(6) -0.027(9)
C46 0.109(10) 0.097(8) 0.068(7) -0.011(6) 0.026(7) -0.022(8)
C47 0.071(8) 0.081(7) 0.071(6) -0.022(5) 0.009(6) -0.018(6)
C48 0.072(7) 0.058(6) 0.052(5) -0.008(5) 0.008(5) -0.006(6)
N1 0.066(5) 0.050(4) 0.065(5) -0.001(4) -0.003(4) -0.020(4)
N2 0.075(6) 0.052(4) 0.067(5) -0.002(4) 0.000(5) -0.017(5)
O1 0.065(5) 0.067(4) 0.077(4) -0.006(3) 0.009(4) -0.001(4)
O2 0.062(5) 0.091(5) 0.159(7) -0.017(5) 0.025(5) -0.011(5)

loop_
_atom_type_symbol
_atom_type_description
_atom_type_scat_dispersion_real
_atom_type_scat_dispersion_imag
_atom_type_scat_source
C C 0.0033 0.0016 'International Tables Vol C Tables 4.2.6.8 and 6.1.1.4'
H H 0.0000 0.0000 'International Tables Vol C Tables 4.2.6.8 and 6.1.1.4'
N N 0.0061 0.0033 'International Tables Vol C Tables 4.2.6.8 and 6.1.1.4'
O O 0.0106 0.0060 'International Tables Vol C Tables 4.2.6.8 and 6.1.1.4'

loop_
_geom_angle_atom_site_label_1
_geom_angle_atom_site_label_2
_geom_angle_atom_site_label_3
_geom_angle
_geom_angle_site_symmetry_1
_geom_angle_site_symmetry_3
_geom_angle_publ_flag
N1 C1 C2 129.9(6) . . ?
N1 C1 C6 109.9(6) . . ?
C2 C1 C6 120.0 . . ?
C3 C2 C1 120.0 . . ?
C3 C2 H2A 120.0 . . ?
C1 C2 H2A 120.0 . . ?
C2 C3 C4 120.0 . . ?
C2 C3 H3A 120.0 . . ?
C4 C3 H3A 120.0 . . ?
C5 C4 C3 120.0 . . ?
C5 C4 H4A 120.0 . . ?
C3 C4 H4A 120.0 . . ?
C4 C5 C6 120.0 . . ?
C4 C5 H5A 120.0 . . ?
C6 C5 H5A 120.0 . . ?
C5 C6 C1 120.0 . . ?
C5 C6 C7 132.8(6) . . ?
C1 C6 C7 107.1(6) . . ?
C8 C7 C12 120.0 . . ?
C8 C7 C6 135.0(6) . . ?
C12 C7 C6 105.0(7) . . ?
C7 C8 C9 120.0 . . ?
C7 C8 H8A 120.0 . . ?
C9 C8 H8A 120.0 . . ?
C8 C9 C10 120.0 . . ?
C8 C9 H9A 120.0 . . ?
C10 C9 H9A 120.0 . . ?
C11 C10 C9 120.0 . . ?
C11 C10 H10A 120.0 . . ?
C9 C10 H10A 120.0 . . ?
C10 C11 C12 120.0 . . ?
C10 C11 H11A 120.0 . . ?
C12 C11 H11A 120.0 . . ?
N1 C12 C11 128.9(6) . . ?
N1 C12 C7 111.1(6) . . ?
C11 C12 C7 120.0 . . ?
C18 C13 C14 118.7(8) . . ?
C18 C13 N1 121.3(7) . . ?
C14 C13 N1 120.0(8) . . ?
C15 C14 C13 120.8(8) . . ?
C15 C14 H14A 119.6 . . ?
C13 C14 H14A 119.6 . . ?
C14 C15 C16 120.1(7) . . ?
C14 C15 H15A 119.9 . . ?
C16 C15 H15A 119.9 . . ?
C17 C16 C15 118.9(8) . . ?
C17 C16 C19 119.0(8) . . ?
C15 C16 C19 122.2(7) . . ?
C16 C17 C18 120.4(8) . . ?
C16 C17 H17A 119.8 . . ?
C18 C17 H17A 119.8 . . ?
C13 C18 C17 121.0(7) . . ?
C13 C18 H18A 119.5 . . ?
C17 C18 H18A 119.5 . . ?
C20 C19 C16 125.3(8) . . ?
C20 C19 H19A 117.4 . . ?
C16 C19 H19A 117.4 . . ?
C19 C20 C21 126.7(8) . . ?
C19 C20 H20A 116.6 . . ?
C21 C20 H20A 116.6 . . ?
C22 C21 C26 117.9(8) . . ?
C22 C21 C20 120.4(8) . . ?
C26 C21 C20 121.7(8) . . ?
C23 C22 O1 126.1(8) . . ?
C23 C22 C21 120.1(8) . . ?
O1 C22 C21 113.8(8) . . ?
C22 C23 C24 122.4(8) . . ?
C22 C23 H23A 118.8 . . ?
C24 C23 H23A 118.8 . . ?
C23 C24 C25 118.6(8) . . ?
C23 C24 C29 122.4(9) . . ?
C25 C24 C29 119.0(9) . . ?
O2 C25 C26 125.1(9) . . ?
O2 C25 C24 115.2(9) . . ?
C26 C25 C24 119.7(9) . . ?
C25 C26 C21 121.1(8) . . ?
C25 C26 H26A 119.4 . . ?
C21 C26 H26A 119.4 . . ?
O2 C27 H27A 109.5 . . ?
O2 C27 H27B 109.5 . . ?
H27A C27 H27B 109.5 . . ?
O2 C27 H27C 109.5 . . ?
H27A C27 H27C 109.5 . . ?
H27B C27 H27C 109.5 . . ?
O1 C28 H28A 109.5 . . ?
O1 C28 H28B 109.5 . . ?
H28A C28 H28B 109.5 . . ?
O1 C28 H28C 109.5 . . ?
H28A C28 H28C 109.5 . . ?
H28B C28 H28C 109.5 . . ?
C30 C29 C24 127.3(9) . . ?
C30 C29 H29A 116.4 . . ?
C24 C29 H29A 116.4 . . ?
C29 C30 C31 129.3(8) . . ?
C29 C30 H30A 115.3 . . ?
C31 C30 H30A 115.3 . . ?
C32 C31 C36 118.5(8) . . ?
C32 C31 C30 118.0(8) . . ?
C36 C31 C30 123.4(7) . . ?
C33 C32 C31 122.0(8) . . ?
C33 C32 H32A 119.0 . . ?
C31 C32 H32A 119.0 . . ?
C32 C33 C34 118.4(8) . . ?
C32 C33 H33A 120.8 . . ?
C34 C33 H33A 120.8 . . ?
C35 C34 C33 120.2(8) . . ?
C35 C34 N2 119.7(8) . . ?
C33 C34 N2 120.0(8) . . ?
C36 C35 C34 119.9(8) . . ?
C36 C35 H35A 120.1 . . ?
C34 C35 H35A 120.1 . . ?
C35 C36 C31 120.9(8) . . ?
C35 C36 H36A 119.6 . . ?
C31 C36 H36A 119.6 . . ?
C38 C37 C42 120.0 . . ?
C38 C37 N2 129.7(6) . . ?
C42 C37 N2 110.2(6) . . ?
C39 C38 C37 120.0 . . ?
C39 C38 H38A 120.0 . . ?
C37 C38 H38A 120.0 . . ?
C38 C39 C40 120.0 . . ?
C38 C39 H39A 120.0 . . ?
C40 C39 H39A 120.0 . . ?
C39 C40 C41 120.0 . . ?
C39 C40 H40A 120.0 . . ?
C41 C40 H40A 120.0 . . ?
C42 C41 C40 120.0 . . ?
C42 C41 H41A 120.0 . . ?
C40 C41 H41A 120.0 . . ?
C41 C42 C37 120.0 . . ?
C41 C42 C43 134.3(6) . . ?
C37 C42 C43 105.6(6) . . ?
C44 C43 C48 120.0 . . ?
C44 C43 C42 132.8(6) . . ?
C48 C43 C42 107.2(6) . . ?
C43 C44 C45 120.0 . . ?
C43 C44 H44A 120.0 . . ?
C45 C44 H44A 120.0 . . ?
C46 C45 C44 120.0 . . ?
C46 C45 H45A 120.0 . . ?
C44 C45 H45A 120.0 . . ?
C47 C46 C45 120.0 . . ?
C47 C46 H46A 120.0 . . ?
C45 C46 H46A 120.0 . . ?
C46 C47 C48 120.0 . . ?
C46 C47 H47A 120.0 . . ?
C48 C47 H47A 120.0 . . ?
N2 C48 C47 129.9(6) . . ?
N2 C48 C43 110.1(6) . . ?
C47 C48 C43 120.0 . . ?
C1 N1 C12 106.9(7) . . ?
C1 N1 C13 125.4(7) . . ?
C12 N1 C13 127.6(7) . . ?
C48 N2 C37 106.8(7) . . ?
C48 N2 C34 128.2(7) . . ?
C37 N2 C34 125.0(7) . . ?
C22 O1 C28 117.2(7) . . ?
C25 O2 C27 117.6(8) . . ?

loop_
_geom_bond_atom_site_label_1
_geom_bond_atom_site_label_2
_geom_bond_distance
_geom_bond_site_symmetry_2
_geom_bond_publ_flag
C1 N1 1.368(8) . ?
C1 C2 1.3900 . ?
C1 C6 1.3900 . ?
C2 C3 1.3900 . ?
C2 H2A 0.9300 . ?
C3 C4 1.3900 . ?
C3 H3A 0.9300 . ?
C4 C5 1.3900 . ?
C4 H4A 0.9300 . ?
C5 C6 1.3900 . ?
C5 H5A 0.9300 . ?
C6 C7 1.435(9) . ?
C7 C8 1.3900 . ?
C7 C12 1.3900 . ?
C8 C9 1.3900 . ?
C8 H8A 0.9300 . ?
C9 C10 1.3900 . ?
C9 H9A 0.9300 . ?
C10 C11 1.3900 . ?
C10 H10A 0.9300 . ?
C11 C12 1.3900 . ?
C11 H11A 0.9300 . ?
C12 N1 1.372(8) . ?
C13 C18 1.373(10) . ?
C13 C14 1.381(9) . ?
C13 N1 1.402(9) . ?
C14 C15 1.379(9) . ?
C14 H14A 0.9300 . ?
C15 C16 1.391(10) . ?
C15 H15A 0.9300 . ?
C16 C17 1.375(9) . ?
C16 C19 1.468(10) . ?
C17 C18 1.381(10) . ?
C17 H17A 0.9300 . ?
C18 H18A 0.9300 . ?
C19 C20 1.339(9) . ?
C19 H19A 0.9300 . ?
C20 C21 1.462(10) . ?
C20 H20A 0.9300 . ?
C21 C22 1.399(10) . ?
C21 C26 1.413(11) . ?
C22 C23 1.367(11) . ?
C22 O1 1.390(9) . ?
C23 C24 1.373(11) . ?
C23 H23A 0.9300 . ?
C24 C25 1.406(11) . ?
C24 C29 1.469(11) . ?
C25 O2 1.354(10) . ?
C25 C26 1.378(10) . ?
C26 H26A 0.9300 . ?
C27 O2 1.424(10) . ?
C27 H27A 0.9600 . ?
C27 H27B 0.9600 . ?
C27 H27C 0.9600 . ?
C28 O1 1.413(9) . ?
C28 H28A 0.9600 . ?
C28 H28B 0.9600 . ?
C28 H28C 0.9600 . ?
C29 C30 1.329(10) . ?
C29 H29A 0.9300 . ?
C30 C31 1.480(11) . ?
C30 H30A 0.9300 . ?
C31 C32 1.374(9) . ?
C31 C36 1.386(10) . ?
C32 C33 1.374(10) . ?
C32 H32A 0.9300 . ?
C33 C34 1.393(10) . ?
C33 H33A 0.9300 . ?
C34 C35 1.383(10) . ?
C34 N2 1.423(10) . ?
C35 C36 1.366(10) . ?
C35 H35A 0.9300 . ?
C36 H36A 0.9300 . ?
C37 C38 1.3900 . ?
C37 C42 1.3900 . ?
C37 N2 1.390(7) . ?
C38 C39 1.3900 . ?
C38 H38A 0.9300 . ?
C39 C40 1.3900 . ?
C39 H39A 0.9300 . ?
C40 C41 1.3900 . ?
C40 H40A 0.9300 . ?
C41 C42 1.3900 . ?
C41 H41A 0.9300 . ?
C42 C43 1.422(7) . ?
C43 C44 1.3900 . ?
C43 C48 1.3900 . ?
C44 C45 1.3900 . ?
C44 H44A 0.9300 . ?
C45 C46 1.3900 . ?
C45 H45A 0.9300 . ?
C46 C47 1.3900 . ?
C46 H46A 0.9300 . ?
C47 C48 1.3900 . ?
C47 H47A 0.9300 . ?
C48 N2 1.360(8) . ?

loop_
_geom_torsion_atom_site_label_1
_geom_torsion_atom_site_label_2
_geom_torsion_atom_site_label_3
_geom_torsion_atom_site_label_4
_geom_torsion
_geom_torsion_site_symmetry_1
_geom_torsion_site_symmetry_2
_geom_torsion_site_symmetry_3
_geom_torsion_site_symmetry_4
_geom_torsion_publ_flag
N1 C1 C2 C3 -174.7(6) . . . . ?
C6 C1 C2 C3 0.0 . . . . ?
C1 C2 C3 C4 0.0 . . . . ?
C2 C3 C4 C5 0.0 . . . . ?
C3 C4 C5 C6 0.0 . . . . ?
C4 C5 C6 C1 0.0 . . . . ?
C4 C5 C6 C7 174.4(7) . . . . ?
N1 C1 C6 C5 175.7(5) . . . . ?
C2 C1 C6 C5 0.0 . . . . ?
N1 C1 C6 C7 0.0(5) . . . . ?
C2 C1 C6 C7 -175.7(5) . . . . ?
C5 C6 C7 C8 3.7(9) . . . . ?
C1 C6 C7 C8 178.6(4) . . . . ?
C5 C6 C7 C12 -173.8(4) . . . . ?
C1 C6 C7 C12 1.2(4) . . . . ?
C12 C7 C8 C9 0.0 . . . . ?
C6 C7 C8 C9 -177.1(7) . . . . ?
C7 C8 C9 C10 0.0 . . . . ?
C8 C9 C10 C11 0.0 . . . . ?
C9 C10 C11 C12 0.0 . . . . ?
C10 C11 C12 N1 179.8(6) . . . . ?
C10 C11 C12 C7 0.0 . . . . ?
C8 C7 C12 N1 -179.8(5) . . . . ?
C6 C7 C12 N1 -1.9(5) . . . . ?
C8 C7 C12 C11 0.0 . . . . ?
C6 C7 C12 C11 177.9(5) . . . . ?
C18 C13 C14 C15 0.9(12) . . . . ?
N1 C13 C14 C15 179.6(7) . . . . ?
C13 C14 C15 C16 -0.1(12) . . . . ?
C14 C15 C16 C17 0.0(12) . . . . ?
C14 C15 C16 C19 -179.3(7) . . . . ?
C15 C16 C17 C18 -0.7(12) . . . . ?
C19 C16 C17 C18 178.6(7) . . . . ?
C14 C13 C18 C17 -1.7(12) . . . . ?
N1 C13 C18 C17 179.6(7) . . . . ?
C16 C17 C18 C13 1.6(13) . . . . ?
C17 C16 C19 C20 -149.6(8) . . . . ?
C15 C16 C19 C20 29.7(12) . . . . ?
C16 C19 C20 C21 177.6(7) . . . . ?
C19 C20 C21 C22 -143.5(8) . . . . ?
C19 C20 C21 C26 36.6(12) . . . . ?
C26 C21 C22 C23 -4.7(11) . . . . ?
C20 C21 C22 C23 175.4(7) . . . . ?
C26 C21 C22 O1 177.3(7) . . . . ?
C20 C21 C22 O1 -2.5(10) . . . . ?
O1 C22 C23 C24 180.0(8) . . . . ?
C21 C22 C23 C24 2.3(12) . . . . ?
C22 C23 C24 C25 1.6(12) . . . . ?
C22 C23 C24 C29 -179.5(7) . . . . ?
C23 C24 C25 O2 177.9(8) . . . . ?
C29 C24 C25 O2 -1.0(12) . . . . ?
C23 C24 C25 C26 -2.9(13) . . . . ?
C29 C24 C25 C26 178.1(8) . . . . ?
O2 C25 C26 C21 179.5(8) . . . . ?
C24 C25 C26 C21 0.5(13) . . . . ?
C22 C21 C26 C25 3.3(12) . . . . ?
C20 C21 C26 C25 -176.8(7) . . . . ?
C23 C24 C29 C30 46.0(15) . . . . ?
C25 C24 C29 C30 -135.0(11) . . . . ?
C24 C29 C30 C31 7.9(18) . . . . ?
C29 C30 C31 C32 -152.0(11) . . . . ?
C29 C30 C31 C36 31.9(16) . . . . ?
C36 C31 C32 C33 -1.5(13) . . . . ?
C30 C31 C32 C33 -177.7(8) . . . . ?
C31 C32 C33 C34 4.0(13) . . . . ?
C32 C33 C34 C35 -4.6(13) . . . . ?
C32 C33 C34 N2 179.3(7) . . . . ?
C33 C34 C35 C36 2.9(13) . . . . ?
N2 C34 C35 C36 178.9(8) . . . . ?
C34 C35 C36 C31 -0.3(13) . . . . ?
C32 C31 C36 C35 -0.4(13) . . . . ?
C30 C31 C36 C35 175.6(8) . . . . ?
C42 C37 C38 C39 0.0 . . . . ?
N2 C37 C38 C39 -176.4(6) . . . . ?
C37 C38 C39 C40 0.0 . . . . ?
C38 C39 C40 C41 0.0 . . . . ?
C39 C40 C41 C42 0.0 . . . . ?
C40 C41 C42 C37 0.0 . . . . ?
C40 C41 C42 C43 175.7(6) . . . . ?
C38 C37 C42 C41 0.0 . . . . ?
N2 C37 C42 C41 177.0(5) . . . . ?
C38 C37 C42 C43 -176.8(5) . . . . ?
N2 C37 C42 C43 0.2(5) . . . . ?
C41 C42 C43 C44 5.1(8) . . . . ?
C37 C42 C43 C44 -178.7(4) . . . . ?
C41 C42 C43 C48 -174.7(4) . . . . ?
C37 C42 C43 C48 1.5(4) . . . . ?
C48 C43 C44 C45 0.0 . . . . ?
C42 C43 C44 C45 -179.8(6) . . . . ?
C43 C44 C45 C46 0.0 . . . . ?
C44 C45 C46 C47 0.0 . . . . ?
C45 C46 C47 C48 0.0 . . . . ?
C46 C47 C48 N2 -176.9(7) . . . . ?
C46 C47 C48 C43 0.0 . . . . ?
C44 C43 C48 N2 177.5(5) . . . . ?
C42 C43 C48 N2 -2.7(5) . . . . ?
C44 C43 C48 C47 0.0 . . . . ?
C42 C43 C48 C47 179.8(5) . . . . ?
C2 C1 N1 C12 174.0(5) . . . . ?
C6 C1 N1 C12 -1.1(6) . . . . ?
C2 C1 N1 C13 -8.8(10) . . . . ?
C6 C1 N1 C13 176.1(6) . . . . ?
C11 C12 N1 C1 -177.9(4) . . . . ?
C7 C12 N1 C1 1.9(6) . . . . ?
C11 C12 N1 C13 5.0(10) . . . . ?
C7 C12 N1 C13 -175.2(6) . . . . ?
C18 C13 N1 C1 -51.6(11) . . . . ?
C14 C13 N1 C1 129.8(8) . . . . ?
C18 C13 N1 C12 125.1(9) . . . . ?
C14 C13 N1 C12 -53.6(11) . . . . ?
C47 C48 N2 C37 179.9(4) . . . . ?
C43 C48 N2 C37 2.8(6) . . . . ?
C47 C48 N2 C34 1.5(11) . . . . ?
C43 C48 N2 C34 -175.6(7) . . . . ?
C38 C37 N2 C48 174.8(4) . . . . ?
C42 C37 N2 C48 -1.8(6) . . . . ?
C38 C37 N2 C34 -6.7(10) . . . . ?
C42 C37 N2 C34 176.7(6) . . . . ?
C35 C34 N2 C48 -49.4(12) . . . . ?
C33 C34 N2 C48 126.6(8) . . . . ?
C35 C34 N2 C37 132.4(8) . . . . ?
C33 C34 N2 C37 -51.5(11) . . . . ?
C23 C22 O1 C28 5.0(12) . . . . ?
C21 C22 O1 C28 -177.3(7) . . . . ?
C26 C25 O2 C27 20.0(14) . . . . ?
C24 C25 O2 C27 -161.0(8) . . . . ?

loop_
_cod_related_entry_id
_cod_related_entry_database
_cod_related_entry_code
1 ChemSpider 21189274
